data_4037131
loop_
_publ_author_name
'Salih, Nabaz'
'Adams, Harry'
'Jackson, Richard F. W.'

_publ_section_title
;
 Synthesis of \w-Oxo Amino Acids and trans-5-Substituted Proline
 Derivatives Using Cross-Metathesis of Unsaturated Amino Acids.
;
_journal_issue 18
_journal_name_full 'The Journal of organic chemistry'
_journal_page_first 8386
_journal_page_last 8393
_journal_paper_doi 10.1021/acs.joc.6b01571
_journal_volume 81
_journal_year 2016
_chemical_absolute_configuration unk
_chemical_formula_moiety 'C11 H20 N O3, C2 F3 O2'
_chemical_formula_sum 'C13 H20 F3 N O5'
_chemical_formula_weight 327.30
_space_group_crystal_system orthorhombic
_space_group_IT_number 19
_space_group_name_Hall 'P 2ac 2ab'
_space_group_name_H-M_alt 'P 21 21 21'
_atom_sites_solution_hydrogens geom
_audit_creation_method SHELXL-2013
_cell_angle_alpha 90
_cell_angle_beta 90
_cell_angle_gamma 90
_cell_formula_units_Z 4
_cell_length_a 9.7482(14)
_cell_length_b 22.448(3)
_cell_length_c 7.0961(12)
_cell_measurement_reflns_used 3002
_cell_measurement_temperature 97(2)
_cell_measurement_theta_max 17.76
_cell_measurement_theta_min 2.77
_cell_volume 1552.8(4)
_computing_cell_refinement 'Bruker SAINT'
_computing_data_collection 'Bruker APEX2'
_computing_data_reduction 'Bruker SAINT'
_computing_molecular_graphics 'Bruker SHELXTL'
_computing_publication_material 'Bruker SHELXTL'
_computing_structure_refinement 'SHELXL-2013 (Sheldrick, 2013)'
_computing_structure_solution 'SHELXS-97 (Sheldrick 2008)'
_diffrn_ambient_temperature 97(2)
_diffrn_measured_fraction_theta_full 0.998
_diffrn_measured_fraction_theta_max 0.996
_diffrn_measurement_device_type 'Bruker APEX-II CCD'
_diffrn_measurement_method '\f and \w scans'
_diffrn_radiation_type MoK\a
_diffrn_radiation_wavelength 0.71073
_diffrn_reflns_av_R_equivalents 0.1232
_diffrn_reflns_av_unetI/netI 0.0909
_diffrn_reflns_Laue_measured_fraction_full 0.998
_diffrn_reflns_Laue_measured_fraction_max 0.996
_diffrn_reflns_limit_h_max 12
_diffrn_reflns_limit_h_min -12
_diffrn_reflns_limit_k_max 27
_diffrn_reflns_limit_k_min -28
_diffrn_reflns_limit_l_max 8
_diffrn_reflns_limit_l_min -8
_diffrn_reflns_number 23033
_diffrn_reflns_point_group_measured_fraction_full 0.997
_diffrn_reflns_point_group_measured_fraction_max 0.995
_diffrn_reflns_theta_full 25.000
_diffrn_reflns_theta_max 26.371
_diffrn_reflns_theta_min 1.814
_exptl_absorpt_coefficient_mu 0.128
_exptl_absorpt_correction_T_max 0.98
_exptl_absorpt_correction_T_min 0.87
_exptl_absorpt_correction_type multi-scan
_exptl_absorpt_process_details sadabs
_exptl_crystal_colour YELLOW
_exptl_crystal_density_diffrn 1.400
_exptl_crystal_description PLATE
_exptl_crystal_F_000 688
_exptl_crystal_size_max 0.320
_exptl_crystal_size_mid 0.290
_exptl_crystal_size_min 0.100
_refine_diff_density_max 0.489
_refine_diff_density_min -0.434
_refine_diff_density_rms 0.108
_refine_ls_abs_structure_details
; 
 Flack x determined using 709 quotients [(I+)-(I-)]/[(I+)+(I-)] 
 (Parsons and Flack (2004), Acta Cryst. A60, s61). 
;
_refine_ls_extinction_method none
_refine_ls_goodness_of_fit_ref 1.045
_refine_ls_hydrogen_treatment constr
_refine_ls_matrix_type full
_refine_ls_number_parameters 201
_refine_ls_number_reflns 3153
_refine_ls_number_restraints 49
_refine_ls_restrained_S_all 1.038
_refine_ls_R_factor_all 0.1214
_refine_ls_R_factor_gt 0.0882
_refine_ls_shift/su_max 0.000
_refine_ls_shift/su_mean 0.000
_refine_ls_structure_factor_coef Fsqd
_refine_ls_weighting_details 'w=1/[\s^2^(Fo^2^)+(0.1631P)^2^] where P=(Fo^2^+2Fc^2^)/3'
_refine_ls_weighting_scheme calc
_refine_ls_wR_factor_gt 0.2271
_refine_ls_wR_factor_ref 0.2506
_reflns_Friedel_coverage 0.715
_reflns_Friedel_fraction_full 0.996
_reflns_Friedel_fraction_max 0.995
_reflns_number_gt 2166
_reflns_number_total 3153
_reflns_threshold_expression 'I > 2\s(I)'
_cod_data_source_file jo6b01571_si_002.cif
_cod_data_source_block 25
_cod_database_code 4037131
_shelx_space_group_comment
; 
The symmetry employed for this shelxl refinement is uniquely defined 
by the following loop, which should always be used as a source of 
symmetry information in preference to the above space-group names. 
They are only intended as comments. 
;
_shelx_estimated_absorpt_t_min 0.960
_shelx_estimated_absorpt_t_max 0.987
_shelxl_version_number 2013-4

loop_
_space_group_symop_operation_xyz
'x, y, z'
'-x+1/2, -y, z+1/2'
'-x, y+1/2, -z+1/2'
'x+1/2, -y+1/2, -z'

loop_
_atom_site_label
_atom_site_type_symbol
_atom_site_fract_x
_atom_site_fract_y
_atom_site_fract_z
_atom_site_U_iso_or_equiv
_atom_site_adp_type
_atom_site_occupancy
_atom_site_site_symmetry_order
_atom_site_calc_flag
_atom_site_refinement_flags_posn
_atom_site_refinement_flags_adp
O1 O 1.1126(4) 0.32121(19) 0.2044(7) 0.0362(11) Uani 1 1 d . U
O2 O 0.9149(5) 0.1097(2) 0.7121(7) 0.0392(11) Uani 1 1 d . U
O3 O 1.0123(6) 0.1973(2) 0.7838(8) 0.0528(14) Uani 1 1 d . U
O6 O 0.9124(4) 0.3507(2) 0.5614(7) 0.0411(12) Uani 1 1 d . U
O7 O 0.6938(5) 0.3226(2) 0.5767(11) 0.0685(19) Uani 1 1 d . U
N1 N 0.9474(5) 0.2370(2) 0.4197(7) 0.0312(12) Uani 1 1 d . U
H1A H 1.0455 0.2267 0.4357 0.037 Uiso 1 1 calc R U
H1B H 0.9322 0.2776 0.4696 0.037 Uiso 1 1 calc R U
C1 C 0.8591(6) 0.1930(3) 0.5230(9) 0.0306(14) Uani 1 1 d . U
H1 H 0.7782 0.2149 0.5748 0.037 Uiso 1 1 calc R U
C2 C 0.8077(6) 0.1502(3) 0.3708(10) 0.0327(14) Uani 1 1 d . U
H2A H 0.8777 0.1200 0.3389 0.039 Uiso 1 1 calc R U
H2B H 0.7220 0.1300 0.4099 0.039 Uiso 1 1 calc R U
C3 C 0.7831(7) 0.1922(3) 0.2095(10) 0.0354(14) Uani 1 1 d . U
H3A H 0.6969 0.2148 0.2279 0.043 Uiso 1 1 calc R U
H3B H 0.7778 0.1703 0.0887 0.043 Uiso 1 1 calc R U
C4 C 0.9081(6) 0.2343(3) 0.2122(9) 0.0301(13) Uani 1 1 d . U
H4 H 0.9847 0.2152 0.1403 0.036 Uiso 1 1 calc R U
C5 C 0.8804(6) 0.2960(3) 0.1293(10) 0.0322(14) Uani 1 1 d . U
H5A H 0.8487 0.2914 -0.0024 0.039 Uiso 1 1 calc R U
H5B H 0.8056 0.3151 0.2016 0.039 Uiso 1 1 calc R U
C6 C 1.0056(6) 0.3366(3) 0.1320(9) 0.0318(14) Uani 1 1 d . U
C7 C 0.9894(6) 0.3959(3) 0.0336(10) 0.0364(15) Uani 1 1 d . U
H7A H 0.9005 0.4133 0.0723 0.044 Uiso 1 1 calc R U
H7B H 0.9846 0.3885 -0.1037 0.044 Uiso 1 1 calc R U
C8 C 1.1016(7) 0.4421(3) 0.0696(11) 0.0401(16) Uani 1 1 d . U
H8A H 1.1922 0.4235 0.0469 0.048 Uiso 1 1 calc R U
H8B H 1.0909 0.4752 -0.0216 0.048 Uiso 1 1 calc R U
C9 C 1.0991(8) 0.4674(3) 0.2673(11) 0.0466(18) Uani 1 1 d . U
H9A H 1.0112 0.4874 0.2892 0.070 Uiso 1 1 calc R U
H9B H 1.1740 0.4961 0.2821 0.070 Uiso 1 1 calc R U
H9C H 1.1104 0.4350 0.3587 0.070 Uiso 1 1 calc R U
C10 C 0.9383(6) 0.1678(3) 0.6855(10) 0.0336(14) Uani 1 1 d . U
C11 C 0.9850(8) 0.0823(3) 0.8666(11) 0.0464(18) Uani 1 1 d . U
H11A H 1.0841 0.0878 0.8517 0.070 Uiso 1 1 calc R U
H11B H 0.9639 0.0396 0.8691 0.070 Uiso 1 1 calc R U
H11C H 0.9550 0.1007 0.9849 0.070 Uiso 1 1 calc R U
C12 C 0.7877(7) 0.3593(3) 0.5864(9) 0.0365(15) Uani 1 1 d . U
C13 C 0.7434(7) 0.4231(3) 0.6297(11) 0.0402(16) Uani 1 1 d . U
F1 F 0.6599(7) 0.4458(2) 0.5017(9) 0.0842(19) Uani 1 1 d . U
F2 F 0.8466(5) 0.46134(19) 0.6544(8) 0.0657(15) Uani 1 1 d . U
F3 F 0.6746(6) 0.4254(2) 0.7948(8) 0.0747(16) Uani 1 1 d . U

loop_
_atom_site_aniso_label
_atom_site_aniso_U_11
_atom_site_aniso_U_22
_atom_site_aniso_U_33
_atom_site_aniso_U_23
_atom_site_aniso_U_13
_atom_site_aniso_U_12
O1 0.026(2) 0.044(2) 0.039(3) 0.005(2) 0.002(2) 0.0017(18)
O2 0.033(2) 0.044(2) 0.040(3) 0.006(2) 0.001(2) 0.0036(19)
O3 0.058(3) 0.060(3) 0.041(3) 0.008(3) -0.013(3) -0.013(3)
O6 0.026(2) 0.049(3) 0.048(3) -0.012(2) 0.007(2) -0.0018(19)
O7 0.033(3) 0.050(3) 0.122(6) -0.008(3) 0.005(3) -0.017(2)
N1 0.021(2) 0.041(3) 0.032(3) 0.000(2) 0.001(2) -0.002(2)
C1 0.024(3) 0.037(3) 0.031(3) -0.001(3) 0.003(2) 0.000(3)
C2 0.025(3) 0.037(3) 0.036(3) -0.002(3) 0.002(3) -0.004(3)
C3 0.029(3) 0.041(3) 0.036(3) -0.003(3) -0.007(3) -0.002(3)
C4 0.025(3) 0.040(3) 0.026(3) -0.003(3) -0.001(3) 0.002(2)
C5 0.024(3) 0.038(3) 0.035(4) 0.004(3) 0.000(3) 0.001(2)
C6 0.028(3) 0.041(3) 0.027(3) -0.002(3) -0.002(3) 0.002(3)
C7 0.028(3) 0.046(3) 0.035(4) 0.008(3) -0.006(3) -0.005(3)
C8 0.032(3) 0.039(3) 0.049(4) -0.003(3) 0.000(3) 0.002(3)
C9 0.040(4) 0.049(4) 0.051(5) -0.002(3) -0.007(4) 0.006(3)
C10 0.030(3) 0.038(3) 0.033(3) 0.002(3) 0.002(3) 0.002(3)
C11 0.043(4) 0.051(4) 0.045(4) 0.011(3) -0.004(3) 0.011(3)
C12 0.027(3) 0.046(4) 0.036(4) 0.000(3) 0.000(3) -0.001(3)
C13 0.037(4) 0.043(4) 0.040(4) 0.000(3) -0.005(3) -0.001(3)
F1 0.105(4) 0.073(3) 0.075(4) -0.010(3) -0.052(3) 0.033(3)
F2 0.057(3) 0.045(2) 0.095(4) -0.017(2) 0.001(3) -0.006(2)
F3 0.068(3) 0.089(3) 0.067(3) -0.007(3) 0.029(3) 0.017(3)

loop_
_atom_type_symbol
_atom_type_description
_atom_type_scat_dispersion_real
_atom_type_scat_dispersion_imag
_atom_type_scat_source
C C 0.0033 0.0016 'International Tables Vol C Tables 4.2.6.8 and 6.1.1.4'
H H 0.0000 0.0000 'International Tables Vol C Tables 4.2.6.8 and 6.1.1.4'
O O 0.0106 0.0060 'International Tables Vol C Tables 4.2.6.8 and 6.1.1.4'
F F 0.0171 0.0103 'International Tables Vol C Tables 4.2.6.8 and 6.1.1.4'
N N 0.0061 0.0033 'International Tables Vol C Tables 4.2.6.8 and 6.1.1.4'

loop_
_geom_angle_atom_site_label_1
_geom_angle_atom_site_label_2
_geom_angle_atom_site_label_3
_geom_angle
C10 O2 C11 116.5(6)
C1 N1 C4 107.6(5)
C1 N1 H1A 110.2
C4 N1 H1A 110.2
C1 N1 H1B 110.2
C4 N1 H1B 110.2
H1A N1 H1B 108.5
C10 C1 N1 109.2(5)
C10 C1 C2 118.4(5)
N1 C1 C2 104.8(5)
C10 C1 H1 108.0
N1 C1 H1 108.0
C2 C1 H1 108.0
C3 C2 C1 101.3(5)
C3 C2 H2A 111.5
C1 C2 H2A 111.5
C3 C2 H2B 111.5
C1 C2 H2B 111.5
H2A C2 H2B 109.3
C2 C3 C4 104.4(5)
C2 C3 H3A 110.9
C4 C3 H3A 110.9
C2 C3 H3B 110.9
C4 C3 H3B 110.9
H3A C3 H3B 108.9
N1 C4 C5 112.3(5)
N1 C4 C3 103.6(5)
C5 C4 C3 114.2(5)
N1 C4 H4 108.8
C5 C4 H4 108.8
C3 C4 H4 108.8
C6 C5 C4 113.3(5)
C6 C5 H5A 108.9
C4 C5 H5A 108.9
C6 C5 H5B 108.9
C4 C5 H5B 108.9
H5A C5 H5B 107.7
O1 C6 C7 122.4(6)
O1 C6 C5 121.6(5)
C7 C6 C5 116.0(5)
C6 C7 C8 116.5(5)
C6 C7 H7A 108.2
C8 C7 H7A 108.2
C6 C7 H7B 108.2
C8 C7 H7B 108.2
H7A C7 H7B 107.3
C9 C8 C7 113.4(6)
C9 C8 H8A 108.9
C7 C8 H8A 108.9
C9 C8 H8B 108.9
C7 C8 H8B 108.9
H8A C8 H8B 107.7
C8 C9 H9A 109.5
C8 C9 H9B 109.5
H9A C9 H9B 109.5
C8 C9 H9C 109.5
H9A C9 H9C 109.5
H9B C9 H9C 109.5
O3 C10 O2 123.9(6)
O3 C10 C1 123.2(6)
O2 C10 C1 112.9(5)
O2 C11 H11A 109.5
O2 C11 H11B 109.5
H11A C11 H11B 109.5
O2 C11 H11C 109.5
H11A C11 H11C 109.5
H11B C11 H11C 109.5
O7 C12 O6 127.9(7)
O7 C12 C13 115.3(6)
O6 C12 C13 116.8(6)
F1 C13 F2 107.8(6)
F1 C13 F3 106.0(6)
F2 C13 F3 103.6(6)
F1 C13 C12 113.5(6)
F2 C13 C12 114.6(5)
F3 C13 C12 110.6(6)

loop_
_geom_bond_atom_site_label_1
_geom_bond_atom_site_label_2
_geom_bond_distance
O1 C6 1.212(7)
O2 C10 1.339(8)
O2 C11 1.431(9)
O3 C10 1.202(8)
O6 C12 1.243(8)
O7 C12 1.234(8)
N1 C1 1.500(8)
N1 C4 1.522(9)
N1 H1A 0.9900
N1 H1B 0.9900
C1 C10 1.499(9)
C1 C2 1.530(9)
C1 H1 1.0000
C2 C3 1.502(10)
C2 H2A 0.9900
C2 H2B 0.9900
C3 C4 1.542(9)
C3 H3A 0.9900
C3 H3B 0.9900
C4 C5 1.529(9)
C4 H4 1.0000
C5 C6 1.524(9)
C5 H5A 0.9900
C5 H5B 0.9900
C6 C7 1.512(9)
C7 C8 1.529(9)
C7 H7A 0.9900
C7 H7B 0.9900
C8 C9 1.513(11)
C8 H8A 0.9900
C8 H8B 0.9900
C9 H9A 0.9800
C9 H9B 0.9800
C9 H9C 0.9800
C11 H11A 0.9800
C11 H11B 0.9800
C11 H11C 0.9800
C12 C13 1.527(10)
C13 F1 1.322(9)
C13 F2 1.334(8)
C13 F3 1.351(9)
